data_7043563
loop_
_publ_author_name
'Petuker, Anette'
'Gerschel, Philipp'
'Piontek, Stefan'
'Ritterskamp, Nadine'
'Wittkamp, Florian'
'Iffland, Linda'
'Miller, Reece Graham'
'van Gastel, Maurice'
'Apfel, Ulf-Peter'

_publ_section_title
;
 Spectroscopic and Reactivity Differences in Metal Complexes Derived from
 Sulfur Containing Triphos Homologs
;
_journal_name_full 'Dalton Trans.'
_journal_paper_doi 10.1039/C7DT01459G
_journal_year 2017
_chemical_formula_moiety 'C44 H39 Mo O3 P3'
_chemical_formula_sum 'C44 H39 Mo O3 P3'
_chemical_formula_weight 804.60
_space_group_crystal_system trigonal
_space_group_IT_number 146
_space_group_name_Hall 'R 3'
_space_group_name_H-M_alt 'R 3 :H'
_symmetry_space_group_name_Hall 'R 3'
_symmetry_space_group_name_H-M 'R 3 :H'
_atom_sites_solution_hydrogens geom
_audit_creation_method SHELXL-2016/6
_audit_update_record
;
2017-06-22 deposited with the CCDC.
2017-07-10 downloaded from the CCDC.
;
_cell_angle_alpha 90
_cell_angle_beta 90
_cell_angle_gamma 120
_cell_formula_units_Z 3
_cell_length_a 17.9235(14)
_cell_length_b 17.9235(14)
_cell_length_c 10.2589(9)
_cell_measurement_reflns_used 7047
_cell_measurement_temperature 170
_cell_measurement_theta_max 29.4230
_cell_measurement_theta_min 3.2530
_cell_volume 2854.2(4)
_computing_cell_refinement
;
CrysAlisPro, Agilent Technologies,
Version 1.171.36.24 (release 03-12-2012 CrysAlis171 .NET)
(compiled Dec  3 2012,18:21:49)
;
_computing_data_collection
;
CrysAlisPro, Agilent Technologies,
Version 1.171.36.24 (release 03-12-2012 CrysAlis171 .NET)
(compiled Dec  3 2012,18:21:49)
;
_computing_data_reduction
;
CrysAlisPro, Agilent Technologies,
Version 1.171.36.24 (release 03-12-2012 CrysAlis171 .NET)
(compiled Dec  3 2012,18:21:49)
;
_computing_molecular_graphics
;
Olex2, OlexSys Ltd,
Version 1.2
(compiled Mar  28 2017)
;
_computing_publication_material
;
publCIF, IUCr,
Version 1.9.20_c
;
_computing_structure_refinement 'SHELXL-2016/6 (Sheldrick, 2016)'
_computing_structure_solution 'SHELXT-2014/5 (Sheldrick, 2014)'
_diffrn_ambient_temperature 170
_diffrn_detector_area_resol_mean 8.4171
_diffrn_measured_fraction_theta_full 0.998
_diffrn_measured_fraction_theta_max 0.840
_diffrn_measurement_device_type 'Xcalibur, Sapphire2, large Be window'
_diffrn_measurement_method '\w and \p scans'
_diffrn_radiation_type MoK\a
_diffrn_radiation_wavelength 0.71073
_diffrn_reflns_av_R_equivalents 0.1558
_diffrn_reflns_av_unetI/netI 0.1352
_diffrn_reflns_Laue_measured_fraction_full 0.998
_diffrn_reflns_Laue_measured_fraction_max 0.840
_diffrn_reflns_limit_h_max 28
_diffrn_reflns_limit_h_min -27
_diffrn_reflns_limit_k_max 29
_diffrn_reflns_limit_k_min -27
_diffrn_reflns_limit_l_max 13
_diffrn_reflns_limit_l_min -14
_diffrn_reflns_number 17979
_diffrn_reflns_point_group_measured_fraction_full 0.998
_diffrn_reflns_point_group_measured_fraction_max 0.782
_diffrn_reflns_theta_full 26.3154
_diffrn_reflns_theta_max 36.580
_diffrn_reflns_theta_min 3.291
_diffrn_source 'Enhance (Mo) X-ray Source'
_exptl_absorpt_coefficient_mu 0.511
_exptl_absorpt_correction_T_max 1.00000
_exptl_absorpt_correction_T_min 0.78578
_exptl_absorpt_correction_type multi-scan
_exptl_absorpt_process_details
;
CrysAlisPro, Agilent Technologies,
Version 1.171.36.24 (release 03-12-2012 CrysAlis171 .NET)
(compiled Dec  3 2012,18:21:49)
Empirical absorption correction using spherical harmonics,
 implemented in SCALE3 ABSPACK scaling algorithm.
;
_exptl_crystal_colour colorless
_exptl_crystal_density_diffrn 1.404
_exptl_crystal_description prism
_exptl_crystal_F_000 1242
_exptl_crystal_size_max 0.34
_exptl_crystal_size_mid 0.20
_exptl_crystal_size_min 0.14
_refine_diff_density_max 4.006
_refine_diff_density_min -1.697
_refine_diff_density_rms 0.221
_refine_ls_abs_structure_details
;
 Flack x determined using 1136 quotients [(I+)-(I-)]/[(I+)+(I-)]
 (Parsons, Flack and Wagner, Acta Cryst. B69 (2013) 249-259).
;
_refine_ls_abs_structure_Flack -0.08(5)
_refine_ls_extinction_method none
_refine_ls_goodness_of_fit_ref 1.065
_refine_ls_hydrogen_treatment constr
_refine_ls_matrix_type full
_refine_ls_number_parameters 151
_refine_ls_number_reflns 4527
_refine_ls_number_restraints 118
_refine_ls_restrained_S_all 1.053
_refine_ls_R_factor_all 0.1216
_refine_ls_R_factor_gt 0.0938
_refine_ls_shift/su_max 0.000
_refine_ls_shift/su_mean 0.000
_refine_ls_structure_factor_coef Fsqd
_refine_ls_weighting_details 'w=1/[\s^2^(Fo^2^)+(0.1271P)^2^+10.0897P] where P=(Fo^2^+2Fc^2^)/3'
_refine_ls_weighting_scheme calc
_refine_ls_wR_factor_gt 0.2094
_refine_ls_wR_factor_ref 0.2400
_reflns_Friedel_coverage 0.863
_reflns_Friedel_fraction_full 0.998
_reflns_Friedel_fraction_max 0.724
_reflns_number_gt 3385
_reflns_number_total 4527
_reflns_threshold_expression 'I > 2\s(I)'
_cod_data_source_file c7dt01459g2.cif
_cod_data_source_block 14
_cod_original_cell_volume 2854.2(5)
_cod_database_code 7043563
_shelx_shelxl_version_number 2016/6
_shelx_space_group_comment
;
The symmetry employed for this shelxl refinement is uniquely defined
by the following loop, which should always be used as a source of
symmetry information in preference to the above space-group names.
They are only intended as comments.
;
_publcif_funding_html
;
;

loop_
_space_group_symop_operation_xyz
'x, y, z'
'-y, x-y, z'
'-x+y, -x, z'
'x+2/3, y+1/3, z+1/3'
'-y+2/3, x-y+1/3, z+1/3'
'-x+y+2/3, -x+1/3, z+1/3'
'x+1/3, y+2/3, z+2/3'
'-y+1/3, x-y+2/3, z+2/3'
'-x+y+1/3, -x+2/3, z+2/3'

loop_
_atom_site_label
_atom_site_type_symbol
_atom_site_fract_x
_atom_site_fract_y
_atom_site_fract_z
_atom_site_U_iso_or_equiv
_atom_site_adp_type
_atom_site_occupancy
_atom_site_site_symmetry_order
_atom_site_calc_flag
_atom_site_refinement_flags_posn
_atom_site_refinement_flags_adp
_atom_site_refinement_flags_occupancy
_atom_site_disorder_assembly
_atom_site_disorder_group
Mo1 Mo 1.000000 1.000000 0.92203(9) 0.0196(3) Uani 1 3 d S T P . .
P5 P 1.1040(2) 1.1133(2) 1.0769(3) 0.0254(7) Uani 1 1 d . . . . .
C1 C 1.000000 1.000000 1.437(2) 0.039(4) Uani 1 3 d S TU P . .
H1A H 0.942057 0.965372 1.468629 0.058 Uiso 0.3333 1 calc R U P . .
H1B H 1.023315 1.057943 1.468630 0.058 Uiso 0.3333 1 calc R U P . .
H1C H 1.034628 0.976685 1.468629 0.058 Uiso 0.3333 1 calc R U P . .
C2 C 1.000000 1.000000 1.2874(17) 0.030(3) Uani 1 3 d S TU P . .
C3 C 1.0935(8) 1.0692(9) 1.2441(13) 0.029(3) Uani 1 1 d . U . . .
H3A H 1.129976 1.043606 1.250359 0.035 Uiso 1 1 calc R U . . .
H3B H 1.115417 1.116696 1.305351 0.035 Uiso 1 1 calc R U . . .
C4 C 1.2178(8) 1.1610(8) 1.0362(12) 0.0253(16) Uani 1 1 d . U . . .
C5 C 1.2461(10) 1.2138(10) 0.9268(15) 0.034(3) Uani 1 1 d . U . . .
H5 H 1.207152 1.224487 0.882195 0.041 Uiso 1 1 calc R U . . .
C6 C 1.3296(11) 1.2510(11) 0.8820(17) 0.042(3) Uani 1 1 d . U . . .
H6 H 1.347486 1.287809 0.810406 0.050 Uiso 1 1 calc R U . . .
C7 C 1.3873(13) 1.2318(15) 0.948(2) 0.056(4) Uani 1 1 d . U . . .
H7 H 1.443389 1.254071 0.917406 0.067 Uiso 1 1 calc R U . . .
C8 C 1.3624(11) 1.1842(19) 1.0477(17) 0.049(3) Uani 1 1 d . U . . .
H8 H 1.402065 1.173651 1.090026 0.058 Uiso 1 1 calc R U . . .
C9 C 1.2786(10) 1.1464(12) 1.0988(14) 0.035(3) Uani 1 1 d . U . . .
H9 H 1.263848 1.112217 1.173096 0.042 Uiso 1 1 calc R U . . .
C10 C 1.1042(12) 1.2138(6) 1.1092(11) 0.029(2) Uani 1 1 d . U . . .
C11 C 1.1610(11) 1.2739(10) 1.1980(17) 0.045(4) Uani 1 1 d . U . . .
H11 H 1.196548 1.260231 1.246035 0.055 Uiso 1 1 calc R U . . .
C12 C 1.1670(15) 1.3524(9) 1.2183(16) 0.046(4) Uani 1 1 d . U . . .
H12 H 1.205613 1.390349 1.279480 0.056 Uiso 1 1 calc R U . . .
C13 C 1.1158(12) 1.3752(9) 1.1478(17) 0.044(4) Uani 1 1 d . U . . .
H13 H 1.118721 1.427821 1.161890 0.053 Uiso 1 1 calc R U . . .
C14 C 1.0606(11) 1.3187(9) 1.0569(16) 0.040(3) Uani 1 1 d . U . . .
H14 H 1.026276 1.333646 1.008181 0.048 Uiso 1 1 calc R U . . .
C15 C 1.0548(8) 1.2398(9) 1.0362(14) 0.032(3) Uani 1 1 d . U . . .
H15 H 1.017489 1.203142 0.972645 0.038 Uiso 1 1 calc R U . . .
O1A O 0.8845(8) 0.8570(9) 0.7240(14) 0.0253(16) Uani 0.77(3) 1 d . . P A 1
C1A C 0.9230(13) 0.9045(12) 0.8017(19) 0.0253(16) Uani 0.77(3) 1 d . U P A 1
O1B O 0.889(3) 0.831(3) 0.758(5) 0.0253(16) Uani 0.23(3) 1 d . . P A 2
C1B C 0.933(4) 0.885(3) 0.802(6) 0.0253(16) Uani 0.23(3) 1 d . U P A 2

loop_
_atom_site_aniso_label
_atom_site_aniso_U_11
_atom_site_aniso_U_22
_atom_site_aniso_U_33
_atom_site_aniso_U_23
_atom_site_aniso_U_13
_atom_site_aniso_U_12
Mo1 0.0209(4) 0.0209(4) 0.0169(6) 0.000 0.000 0.01047(19)
P5 0.0286(17) 0.0238(15) 0.0227(16) -0.0036(13) -0.0006(13) 0.0122(13)
C1 0.045(6) 0.045(6) 0.027(10) 0.000 0.000 0.022(3)
C2 0.033(5) 0.033(5) 0.023(7) 0.000 0.000 0.017(2)
C3 0.020(5) 0.039(7) 0.030(6) -0.001(5) -0.001(4) 0.015(4)
C4 0.026(3) 0.020(4) 0.021(3) -0.012(3) -0.010(3) 0.005(3)
C5 0.033(6) 0.037(7) 0.029(6) 0.008(5) -0.002(5) 0.014(6)
C6 0.043(7) 0.039(8) 0.035(7) -0.004(6) 0.013(6) 0.014(6)
C7 0.039(7) 0.072(12) 0.049(9) -0.011(8) 0.006(6) 0.023(8)
C8 0.047(7) 0.052(11) 0.046(8) -0.016(8) -0.008(6) 0.024(10)
C9 0.050(7) 0.028(7) 0.030(6) -0.003(6) -0.008(5) 0.021(7)
C10 0.029(7) 0.018(4) 0.030(5) -0.009(4) 0.014(6) 0.006(6)
C11 0.062(10) 0.037(7) 0.046(8) -0.023(6) -0.019(7) 0.030(7)
C12 0.051(11) 0.033(6) 0.057(9) -0.025(6) -0.012(7) 0.022(7)
C13 0.054(10) 0.023(6) 0.054(9) -0.012(6) -0.008(7) 0.017(6)
C14 0.050(9) 0.027(6) 0.037(7) -0.005(5) 0.007(6) 0.015(6)
C15 0.020(5) 0.029(6) 0.034(6) -0.008(5) 0.004(4) 0.003(5)
O1A 0.026(3) 0.020(4) 0.021(3) -0.012(3) -0.010(3) 0.005(3)
C1A 0.026(3) 0.020(4) 0.021(3) -0.012(3) -0.010(3) 0.005(3)
O1B 0.026(3) 0.020(4) 0.021(3) -0.012(3) -0.010(3) 0.005(3)
C1B 0.026(3) 0.020(4) 0.021(3) -0.012(3) -0.010(3) 0.005(3)

loop_
_atom_type_symbol
_atom_type_description
_atom_type_scat_dispersion_real
_atom_type_scat_dispersion_imag
_atom_type_scat_source
C C 0.0033 0.0016 'International Tables Vol C Tables 4.2.6.8 and 6.1.1.4'
H H 0.0000 0.0000 'International Tables Vol C Tables 4.2.6.8 and 6.1.1.4'
O O 0.0106 0.0060 'International Tables Vol C Tables 4.2.6.8 and 6.1.1.4'
Mo Mo -1.6832 0.6857 'International Tables Vol C Tables 4.2.6.8 and 6.1.1.4'
P P 0.1023 0.0942 'International Tables Vol C Tables 4.2.6.8 and 6.1.1.4'

loop_
_geom_angle_atom_site_label_1
_geom_angle_atom_site_label_2
_geom_angle_atom_site_label_3
_geom_angle
_geom_angle_site_symmetry_1
_geom_angle_site_symmetry_3
C1A Mo1 C1A 85.8(9) 3_675 2_765
C1A Mo1 C1A 85.8(9) 3_675 .
C1A Mo1 C1A 85.8(9) 2_765 .
C1A Mo1 C1B 11.6(19) 3_675 3_675
C1A Mo1 C1B 95.6(16) 2_765 3_675
C1A Mo1 C1B 80.3(19) . 3_675
C1A Mo1 C1B 80.3(19) 3_675 2_765
C1A Mo1 C1B 11.6(19) 2_765 2_765
C1A Mo1 C1B 95.6(16) . 2_765
C1B Mo1 C1B 91(2) 3_675 2_765
C1B Mo1 C1B 91(2) 3_675 .
C1B Mo1 C1B 91(2) 2_765 .
C1A Mo1 P5 98.3(6) 3_675 .
C1A Mo1 P5 91.6(6) 2_765 .
C1A Mo1 P5 175.0(6) . .
C1B Mo1 P5 104.2(19) 3_675 .
C1B Mo1 P5 82.4(16) 2_765 .
C1B Mo1 P5 163.4(19) . .
C1A Mo1 P5 91.6(6) 3_675 2_765
C1A Mo1 P5 175.0(6) 2_765 2_765
C1A Mo1 P5 98.3(6) . 2_765
C1B Mo1 P5 82.4(16) 3_675 2_765
C1B Mo1 P5 163.4(19) 2_765 2_765
C1B Mo1 P5 104.2(19) . 2_765
P5 Mo1 P5 84.42(12) . 2_765
C1A Mo1 P5 175.0(6) 3_675 3_675
C1A Mo1 P5 98.3(6) 2_765 3_675
C1A Mo1 P5 91.6(6) . 3_675
P5 Mo1 P5 84.42(12) . 3_675
P5 Mo1 P5 84.42(12) 2_765 3_675
C4 P5 C10 97.4(7) . .
C4 P5 C3 105.2(6) . .
C10 P5 C3 101.6(6) . .
C4 P5 Mo1 115.9(4) . .
C10 P5 Mo1 123.0(6) . .
C3 P5 Mo1 111.2(5) . .
C1 C2 C3 106.4(8) . .
C1 C2 C3 106.4(8) . 3_675
C3 C2 C3 112.3(7) . 3_675
C1 C2 C3 106.4(8) . 2_765
C3 C2 C3 112.3(7) . 2_765
C3 C2 C3 112.3(7) 3_675 2_765
C2 C3 P5 116.0(9) . .
C5 C4 C9 116.4(14) . .
C5 C4 P5 116.5(11) . .
C9 C4 P5 127.0(11) . .
C6 C5 C4 122.5(16) . .
C5 C6 C7 118.2(16) . .
C8 C7 C6 119.8(18) . .
C7 C8 C9 124(2) . .
C4 C9 C8 119.0(16) . .
C11 C10 C15 115.5(12) . .
C11 C10 P5 121.5(15) . .
C15 C10 P5 122.6(10) . .
C12 C11 C10 123.1(17) . .
C11 C12 C13 120.0(15) . .
C14 C13 C12 118.7(14) . .
C13 C14 C15 121.2(17) . .
C14 C15 C10 121.4(13) . .
O1A C1A Mo1 172.7(17) . .
O1B C1B Mo1 166(6) . .

loop_
_geom_bond_atom_site_label_1
_geom_bond_atom_site_label_2
_geom_bond_distance
_geom_bond_site_symmetry_2
Mo1 C1A 1.999(16) 3_675
Mo1 C1A 1.999(17) 2_765
Mo1 C1A 1.999(17) .
Mo1 C1B 2.17(5) 3_675
Mo1 C1B 2.17(5) 2_765
Mo1 C1B 2.17(5) .
Mo1 P5 2.518(4) .
Mo1 P5 2.518(4) 2_765
Mo1 P5 2.518(4) 3_675
P5 C4 1.822(14) .
P5 C10 1.829(14) .
P5 C3 1.859(14) .
C1 C2 1.54(3) .
C2 C3 1.570(14) .
C2 C3 1.570(14) 3_675
C2 C3 1.570(14) 2_765
C4 C5 1.39(2) .
C4 C9 1.40(2) .
C5 C6 1.38(2) .
C6 C7 1.41(3) .
C7 C8 1.26(3) .
C8 C9 1.40(2) .
C10 C11 1.389(19) .
C10 C15 1.41(2) .
C11 C12 1.37(2) .
C12 C13 1.38(3) .
C13 C14 1.37(2) .
C14 C15 1.38(2) .
O1A C1A 1.117(19) .
O1B C1B 1.00(6) .
